data_7034552
loop_
_publ_author_name
'Wang, Xin-Ming'
'Chen, Shuo'
'Fan, Rui-Qing'
'Zhang, Fu-Qiang'
'Yang, Yu-Lin'

_publ_section_title
;
 Facile luminescent tuning of Zn(II)/Hg(II) complexes based on flexible,
 semi-rigid and rigid polydentate Schiff bases from blue to green to red:
 structural, photophysics, electrochemistry and theoretical calculations
 studies.
;
_journal_issue 17
_journal_name_full 'Dalton transactions (Cambridge, England : 2003)'
_journal_page_first 8107
_journal_page_last 8125
_journal_paper_doi 10.1039/c5dt00057b
_journal_volume 44
_journal_year 2015
_chemical_formula_sum 'C19 H21 Cl6 Hg2 N4'
_chemical_formula_weight 919.28
_chemical_melting_point 223
_chemical_name_common Hg2
_chemical_name_systematic
;
?
;
_space_group_IT_number 15
_symmetry_space_group_name_Hall '-C 2yc'
_symmetry_space_group_name_H-M 'C 1 2/c 1'
_atom_sites_solution_hydrogens geom
_atom_sites_solution_primary direct
_atom_sites_solution_secondary difmap
_audit_creation_method SHELXL-97
_audit_update_record
;
2011-07-12 deposited with the CCDC.
2015-03-23 downloaded from the CCDC.
;
_cell_angle_alpha 90.00
_cell_angle_beta 90.75
_cell_angle_gamma 90.00
_cell_formula_units_Z 4
_cell_length_a 9.247
_cell_length_b 15.775
_cell_length_c 17.778
_cell_measurement_reflns_used 12478
_cell_measurement_temperature 293(2)
_cell_measurement_theta_max 27.48
_cell_measurement_theta_min 3.41
_cell_volume 2593.080
_computing_cell_refinement 'Bruker Smart'
_computing_data_collection 'Bruker Smart'
_computing_data_reduction 'Bruker Smart'
_computing_molecular_graphics SHELXP-97
_computing_publication_material SHELXTL
_computing_structure_refinement 'SHELXL-97 (Sheldrick, 1997)'
_computing_structure_solution 'SHELXS-97 (Sheldrick, 1990)'
_diffrn_ambient_temperature 293(2)
_diffrn_measured_fraction_theta_full 0.997
_diffrn_measured_fraction_theta_max 0.997
_diffrn_measurement_method 'Phi and omega scans'
_diffrn_radiation_monochromator graphite
_diffrn_radiation_source 'fine-focus sealed tube'
_diffrn_radiation_type MoK\a
_diffrn_radiation_wavelength 0.71073
_diffrn_reflns_av_R_equivalents 0.0620
_diffrn_reflns_av_sigmaI/netI 0.0493
_diffrn_reflns_limit_h_max 12
_diffrn_reflns_limit_h_min -11
_diffrn_reflns_limit_k_max 20
_diffrn_reflns_limit_k_min -20
_diffrn_reflns_limit_l_max 23
_diffrn_reflns_limit_l_min -20
_diffrn_reflns_number 12478
_diffrn_reflns_theta_full 27.48
_diffrn_reflns_theta_max 27.48
_diffrn_reflns_theta_min 3.41
_diffrn_standards_decay_% 0
_diffrn_standards_interval_count 0
_diffrn_standards_interval_time 0
_diffrn_standards_number 0
_exptl_absorpt_coefficient_mu 12.460
_exptl_absorpt_correction_T_max 0.2126
_exptl_absorpt_correction_T_min 0.1088
_exptl_absorpt_correction_type multi-scan
_exptl_absorpt_process_details SADABS
_exptl_crystal_colour colorless
_exptl_crystal_density_diffrn 2.355
_exptl_crystal_density_method 'not measured'
_exptl_crystal_description block
_exptl_crystal_F_000 1700
_exptl_crystal_size_max 0.32
_exptl_crystal_size_mid 0.31
_exptl_crystal_size_min 0.18
_refine_diff_density_max 1.682
_refine_diff_density_min -2.393
_refine_diff_density_rms 0.187
_refine_ls_extinction_method none
_refine_ls_goodness_of_fit_ref 1.053
_refine_ls_hydrogen_treatment constr
_refine_ls_matrix_type full
_refine_ls_number_parameters 141
_refine_ls_number_reflns 2957
_refine_ls_number_restraints 6
_refine_ls_restrained_S_all 1.101
_refine_ls_R_factor_all 0.0425
_refine_ls_R_factor_gt 0.0374
_refine_ls_shift/su_max 0.033
_refine_ls_shift/su_mean 0.004
_refine_ls_structure_factor_coef Fsqd
_refine_ls_weighting_details 'calc w=1/[\s^2^(Fo^2^)+(0.0474P)^2^+16.5377P] where P=(Fo^2^+2Fc^2^)/3'
_refine_ls_weighting_scheme calc
_refine_ls_wR_factor_gt 0.0964
_refine_ls_wR_factor_ref 0.0996
_reflns_number_gt 2625
_reflns_number_total 2957
_reflns_threshold_expression >2sigma(I)
_cod_data_source_file c5dt00057b2.cif
_cod_data_source_block hg
_cod_depositor_comments 'Adding full bibliography for 7034551--7034562.cif.'
_cod_original_cell_volume 2593.1
_cod_database_code 7034552

loop_
_symmetry_equiv_pos_as_xyz
'x, y, z'
'-x, y, -z+1/2'
'x+1/2, y+1/2, z'
'-x+1/2, y+1/2, -z+1/2'
'-x, -y, -z'
'x, -y, z-1/2'
'-x+1/2, -y+1/2, -z'
'x+1/2, -y+1/2, z-1/2'

loop_
_atom_site_label
_atom_site_type_symbol
_atom_site_fract_x
_atom_site_fract_y
_atom_site_fract_z
_atom_site_U_iso_or_equiv
_atom_site_adp_type
_atom_site_occupancy
_atom_site_symmetry_multiplicity
_atom_site_calc_flag
_atom_site_refinement_flags
Hg1 Hg 0.34085(2) 0.227414(18) 0.596077(14) 0.04118(12) Uani 1 1 d .
Cl1 Cl 0.13216(19) 0.20994(14) 0.67098(11) 0.0538(5) Uani 1 1 d .
Cl2 Cl 0.32819(16) 0.13064(11) 0.48247(9) 0.0425(3) Uani 1 1 d .
Cl3 Cl 0.4708(10) 0.4640(5) 0.6754(3) 0.225(3) Uani 1 1 d U
N1 N 0.5401(5) 0.3047(3) 0.5651(3) 0.0323(10) Uani 1 1 d .
N2 N 0.5508(5) 0.1752(3) 0.6712(3) 0.0325(10) Uani 1 1 d .
C1 C 0.5395(7) 0.3659(4) 0.5139(4) 0.0414(14) Uani 1 1 d .
H1A H 0.4534 0.3788 0.4889 0.050 Uiso 1 1 calc R
C2 C 0.6632(7) 0.4113(5) 0.4966(4) 0.0453(15) Uani 1 1 d .
H2A H 0.6595 0.4554 0.4620 0.054 Uiso 1 1 calc R
C3 C 0.7911(7) 0.3899(5) 0.5316(4) 0.0478(16) Uani 1 1 d .
H3A H 0.8758 0.4185 0.5199 0.057 Uiso 1 1 calc R
C4 C 0.7933(7) 0.3259(5) 0.5839(4) 0.0427(14) Uani 1 1 d .
H4A H 0.8793 0.3107 0.6080 0.051 Uiso 1 1 calc R
C5 C 0.6662(6) 0.2845(4) 0.6000(4) 0.0327(12) Uani 1 1 d .
C6 C 0.6656(7) 0.2153(4) 0.6554(4) 0.0360(13) Uani 1 1 d .
H6A H 0.7518 0.2005 0.6796 0.043 Uiso 1 1 calc R
C7 C 0.5622(7) 0.1025(4) 0.7214(3) 0.0339(12) Uani 1 1 d .
H7A H 0.6553 0.1041 0.7483 0.041 Uiso 1 1 calc R
C8 C 0.5526(9) 0.0216(4) 0.6734(4) 0.0491(17) Uani 1 1 d .
H8A H 0.4626 0.0218 0.6448 0.059 Uiso 1 1 calc R
H8B H 0.6316 0.0209 0.6380 0.059 Uiso 1 1 calc R
C9 C 0.5598(11) -0.0575(5) 0.7219(5) 0.061(2) Uani 1 1 d .
H9A H 0.5518 -0.1074 0.6902 0.074 Uiso 1 1 calc R
H9B H 0.6524 -0.0597 0.7481 0.074 Uiso 1 1 calc R
C10 C 0.5000 0.5199(13) 0.7500 0.105(6) Uani 1 2 d S
H10A H 0.4193 0.5555 0.7621 0.126 Uiso 0.50 1 d PR

loop_
_atom_site_aniso_label
_atom_site_aniso_U_11
_atom_site_aniso_U_22
_atom_site_aniso_U_33
_atom_site_aniso_U_23
_atom_site_aniso_U_13
_atom_site_aniso_U_12
Hg1 0.03030(16) 0.05234(19) 0.04095(18) 0.00387(10) 0.00195(11) -0.00742(9)
Cl1 0.0369(8) 0.0729(12) 0.0519(10) 0.0177(9) 0.0102(7) 0.0032(8)
Cl2 0.0351(7) 0.0458(8) 0.0466(8) -0.0075(7) 0.0008(6) -0.0004(6)
Cl3 0.314(7) 0.225(7) 0.136(4) -0.072(4) -0.041(4) 0.075(6)
N1 0.028(2) 0.030(2) 0.039(3) 0.003(2) -0.0030(19) -0.0034(19)
N2 0.035(2) 0.035(2) 0.027(2) 0.000(2) -0.0003(18) 0.002(2)
C1 0.031(3) 0.045(3) 0.049(3) 0.012(3) -0.003(3) -0.002(3)
C2 0.038(3) 0.042(3) 0.057(4) 0.015(3) 0.008(3) 0.000(3)
C3 0.033(3) 0.049(4) 0.062(4) 0.008(3) 0.007(3) -0.011(3)
C4 0.028(3) 0.048(4) 0.052(4) 0.002(3) -0.003(3) -0.002(3)
C5 0.030(3) 0.033(3) 0.035(3) -0.002(2) -0.001(2) -0.003(2)
C6 0.037(3) 0.034(3) 0.037(3) 0.004(2) -0.004(3) 0.004(2)
C7 0.041(3) 0.029(3) 0.032(3) 0.000(2) 0.001(2) 0.006(2)
C8 0.075(5) 0.029(3) 0.043(3) -0.006(3) 0.008(3) 0.004(3)
C9 0.087(6) 0.034(3) 0.063(5) -0.006(4) 0.001(4) 0.008(4)
C10 0.117(15) 0.092(13) 0.107(14) 0.000 0.010(11) 0.000

loop_
_atom_type_symbol
_atom_type_description
_atom_type_scat_dispersion_real
_atom_type_scat_dispersion_imag
_atom_type_scat_source
C C 0.0033 0.0016 'International Tables Vol C Tables 4.2.6.8 and 6.1.1.4'
H H 0.0000 0.0000 'International Tables Vol C Tables 4.2.6.8 and 6.1.1.4'
N N 0.0061 0.0033 'International Tables Vol C Tables 4.2.6.8 and 6.1.1.4'
Cl Cl 0.1484 0.1585 'International Tables Vol C Tables 4.2.6.8 and 6.1.1.4'
Hg Hg -2.3894 9.2266 'International Tables Vol C Tables 4.2.6.8 and 6.1.1.4'

loop_
_geom_angle_atom_site_label_1
_geom_angle_atom_site_label_2
_geom_angle_atom_site_label_3
_geom_angle
_geom_angle_site_symmetry_1
_geom_angle_site_symmetry_3
N1 Hg1 Cl1 149.50(14) . .
N1 Hg1 N2 71.27(17) . .
Cl1 Hg1 N2 107.18(12) . .
N1 Hg1 Cl2 99.12(13) . .
Cl1 Hg1 Cl2 110.34(7) . .
N2 Hg1 Cl2 104.87(12) . .
C1 N1 C5 118.9(5) . .
C1 N1 Hg1 123.9(4) . .
C5 N1 Hg1 117.2(4) . .
C6 N2 C7 118.2(5) . .
C6 N2 Hg1 111.5(4) . .
C7 N2 Hg1 129.8(4) . .
N1 C1 C2 122.1(6) . .
N1 C1 H1A 118.9 . .
C2 C1 H1A 118.9 . .
C3 C2 C1 118.8(6) . .
C3 C2 H2A 120.6 . .
C1 C2 H2A 120.6 . .
C2 C3 C4 119.6(6) . .
C2 C3 H3A 120.2 . .
C4 C3 H3A 120.2 . .
C3 C4 C5 119.0(6) . .
C3 C4 H4A 120.5 . .
C5 C4 H4A 120.5 . .
N1 C5 C4 121.7(6) . .
N1 C5 C6 118.2(5) . .
C4 C5 C6 120.1(6) . .
N2 C6 C5 121.8(6) . .
N2 C6 H6A 119.1 . .
C5 C6 H6A 119.1 . .
N2 C7 C8 108.1(5) . .
N2 C7 C7 110.8(4) . 2_656
C8 C7 C7 109.1(5) . 2_656
N2 C7 H7A 109.6 . .
C8 C7 H7A 109.6 . .
C7 C7 H7A 109.6 2_656 .
C9 C8 C7 111.4(6) . .
C9 C8 H8A 109.3 . .
C7 C8 H8A 109.3 . .
C9 C8 H8B 109.3 . .
C7 C8 H8B 109.3 . .
H8A C8 H8B 108.0 . .
C9 C9 C8 110.5(6) 2_656 .
C9 C9 H9A 109.5 2_656 .
C8 C9 H9A 109.5 . .
C9 C9 H9B 109.5 2_656 .
C8 C9 H9B 109.5 . .
H9A C9 H9B 108.1 . .
Cl3 C10 Cl3 113.7(14) . 2_656
Cl3 C10 H10A 112.5 . .
Cl3 C10 H10A 104.9 2_656 .

loop_
_geom_bond_atom_site_label_1
_geom_bond_atom_site_label_2
_geom_bond_distance
_geom_bond_site_symmetry_2
Hg1 N1 2.283(5) .
Hg1 Cl1 2.3749(17) .
Hg1 N2 2.482(5) .
Hg1 Cl2 2.5333(16) .
Cl3 C10 1.613(13) .
N1 C1 1.327(8) .
N1 C5 1.352(8) .
N2 C6 1.270(8) .
N2 C7 1.456(8) .
C1 C2 1.387(9) .
C1 H1A 0.9300 .
C2 C3 1.370(10) .
C2 H2A 0.9300 .
C3 C4 1.372(10) .
C3 H3A 0.9300 .
C4 C5 1.379(9) .
C4 H4A 0.9300 .
C5 C6 1.470(9) .
C6 H6A 0.9300 .
C7 C8 1.537(9) .
C7 C7 1.545(12) 2_656
C7 H7A 0.9800 .
C8 C9 1.518(11) .
C8 H8A 0.9700 .
C8 H8B 0.9700 .
C9 C9 1.500(18) 2_656
C9 H9A 0.9700 .
C9 H9B 0.9700 .
C10 Cl3 1.613(13) 2_656
C10 H10A 0.9600 .
